data_1567259
loop_
_publ_author_name
'Kosterina, E. V.'
'Troyanov, S. I.'
'Aslanov, L. A.'
'Kemnitz, E.'

_publ_section_title
;
 Superacid Univalent Metal Phosphites (MH2PO3)2 &#x00C2;&#x00B7; H3PO3 (M
 = Rb, Tl(I)) and MH2PO3 &#x00C2;&#x00B7; H3PO3 (M = K, Cs): Synthesis and
 Structure
;
_journal_issue 8
_journal_name_full 'Russian Journal of Coordination Chemistry'
_journal_page_first 527
_journal_page_last 536
_journal_paper_doi 10.1023/A:1011393810002
_journal_volume 27
_journal_year 2001
_chemical_formula_moiety 'K H2 O3 P, H3 O3 P'
_chemical_formula_sum 'H5 K O6 P2'
_chemical_formula_weight 202.08
_chemical_name_common
;
Potassium hydrogen phosphonate(III) phosphonic acid solvate
;
_chemical_name_systematic
;
Potassium phosphite phosphonic acid solvate
;
_space_group_IT_number 14
_space_group_name_Hall '-P 2ybc'
_space_group_name_H-M_alt 'P 1 21/c 1'
_symmetry_cell_setting monoclinic
_symmetry_Int_Tables_number 14
_symmetry_space_group_name_H-M 'P 1 21/c 1'
_audit_creation_method 'manually at INEOS RAS'
_cell_angle_alpha 90
_cell_angle_beta 104.14(3)
_cell_angle_gamma 90
_cell_formula_units_Z 4
_cell_length_a 8.726(3)
_cell_length_b 12.182(4)
_cell_length_c 6.354(2)
_cell_volume 655.0(4)
_diffrn_ambient_temperature 150
_diffrn_radiation_probe x-ray
_diffrn_radiation_type MoK\a
_exptl_crystal_density_diffrn 2.049
_refine_ls_R_factor_gt 0.024
_refine_ls_wR_factor_ref 0.076
_cod_data_source_file R26-30old.cif
_cod_data_source_block compound_R28old
_cod_original_sg_symbol_H-M 'P 21/c'
_cod_database_code 1567259

loop_
_symmetry_equiv_pos_site_id
_symmetry_equiv_pos_as_xyz
1 x,y,z
2 -x,1/2+y,1/2-z
3 -x,-y,-z
4 x,-1/2-y,-1/2+z

loop_
_atom_site_label
_atom_site_type_symbol
_atom_site_fract_x
_atom_site_fract_y
_atom_site_fract_z
_atom_site_U_iso_or_equiv
_atom_site_occupancy
K K 0.20065(4) 0.40176(3) 0.14373(6) 0.0164(1) 1
P(1) P 0.08106(5) 0.64668(3) 0.43681(7) 0.0132(1) 1
P(2) P 0.47483(5) 0.35950(4) 0.73897(7) 0.0153(1) 1
O(1) O 0.0776(2) 0.5996(1) 0.2178(2) 0.0177(3) 1
O(2) O -0.0773(2) 0.6487(1) 0.4973(2) 0.0230(3) 1
O(3) O 0.1516(2) 0.7647(1) 0.4442(2) 0.0199(3) 1
O(4) O 0.3171(2) 0.3273(1) 0.7887(2) 0.0192(3) 1
O(5) O 0.5710(2) 0.4353(1) 0.9117(2) 0.0199(3) 1
O(6) O 0.4471(2) 0.4080(1) 0.5120(2) 0.0221(3) 1
H(1) H 0.177(3) 0.593(2) 0.575(4) 0.034(7) 1
H(2) H -0.200(4) 0.658(3) 0.348(5) 0.07(1) 1
H(3) H 0.130(3) 0.808(2) 0.560(4) 0.046(8) 1
H(4) H 0.558(3) 0.276(2) 0.750(4) 0.026(6) 1
H(5) H 0.5000 0.5000 1.0000 0.05(1) 1
H(6) H 0.492(9) 0.474(5) 0.51(1) 0.04(2) 0.5
